data_7212435
loop_
_publ_author_name
'Brondel, Nicolas'
'Moynihan, Eamonn J. A.'
'Lehane, K. Niamh'
'Eccles, Kevin S.'
'Elcoate, Curtis J.'
'Coles, Simon J.'
'Lawrence, Simon E.'
'Maguire, Anita R.'

_publ_section_title
;
 Does intermolecular S&#xE001;O&#x22EF;H--C--S&#xE001;O hydrogen bonding
 in sulfoxides and sulfones provide a robust supramolecular synthon in the
 solid state?
;
_journal_issue 10
_journal_name_full CrystEngComm
_journal_page_first 2910
_journal_paper_doi 10.1039/c000371a
_journal_volume 12
_journal_year 2010
_chemical_absolute_configuration ad
_chemical_formula_moiety 'C13 H10 F2 O2 S'
_chemical_formula_sum 'C13 H10 F2 O2 S'
_chemical_formula_weight 268.27
_space_group_IT_number 29
_symmetry_cell_setting orthorhombic
_symmetry_space_group_name_Hall 'P 2c -2ac'
_symmetry_space_group_name_H-M 'P c a 21'
_atom_sites_solution_hydrogens geom
_atom_sites_solution_primary direct
_atom_sites_solution_secondary difmap
_audit_creation_method 'APEX2 v2009.7-0'
_cell_angle_alpha 90
_cell_angle_beta 90
_cell_angle_gamma 90
_cell_formula_units_Z 4
_cell_length_a 8.7490(9)
_cell_length_b 5.3330(5)
_cell_length_c 24.881(3)
_cell_measurement_reflns_used 1742
_cell_measurement_temperature 100.(2)
_cell_measurement_theta_max 27.1484
_cell_measurement_theta_min 3.2752
_cell_volume 1160.9(2)
_computing_cell_refinement 'SAINT V7.66A (Bruker AXS, 2009)'
_computing_data_collection 'Bruker Instrument Service v2009, 7, 0, 0'
_computing_data_reduction 'SAINT V7.66A (Bruker AXS, 2009)'
_computing_molecular_graphics 'PLATON (Spek, 2002)'
_computing_publication_material 'SHELXL--97; PLATON'
_computing_structure_refinement 'SHELXL-97 (Sheldrick, 2008)'
_computing_structure_solution 'SHELXS-97 (Sheldrick, 2008)'
_diffrn_ambient_temperature 100.(2)
_diffrn_detector_area_resol_mean 8.3333
_diffrn_measured_fraction_theta_full 0.996
_diffrn_measured_fraction_theta_max 0.996
_diffrn_measurement_device_type 'Bruker APEX DUO'
_diffrn_measurement_method '\f & \w scans'
_diffrn_radiation_monochromator graphite
_diffrn_radiation_source 'fine-focus sealed tube'
_diffrn_radiation_type MoK\a
_diffrn_radiation_wavelength 0.71073
_diffrn_reflns_av_R_equivalents 0.0231
_diffrn_reflns_av_sigmaI/netI 0.0333
_diffrn_reflns_limit_h_max 5
_diffrn_reflns_limit_h_min -11
_diffrn_reflns_limit_k_max 6
_diffrn_reflns_limit_k_min -6
_diffrn_reflns_limit_l_max 31
_diffrn_reflns_limit_l_min -31
_diffrn_reflns_number 3939
_diffrn_reflns_theta_full 27.22
_diffrn_reflns_theta_max 27.22
_diffrn_reflns_theta_min 3.28
_exptl_absorpt_coefficient_mu 0.295
_exptl_absorpt_correction_T_max 0.94
_exptl_absorpt_correction_T_min 0.84
_exptl_absorpt_correction_type multi-scan
_exptl_absorpt_process_details 'Sadabs Version 2008/1'
_exptl_crystal_colour 'clear colourless'
_exptl_crystal_density_diffrn 1.535
_exptl_crystal_density_method 'not measured'
_exptl_crystal_description Block
_exptl_crystal_F_000 552
_exptl_crystal_size_max 0.25
_exptl_crystal_size_mid 0.24
_exptl_crystal_size_min 0.21
_refine_diff_density_max 0.305
_refine_diff_density_min -0.291
_refine_ls_abs_structure_details 'Flack H D (1983), Acta Cryst. A39, 876-881'
_refine_ls_abs_structure_Flack 0.05(7)
_refine_ls_extinction_method none
_refine_ls_goodness_of_fit_ref 1.043
_refine_ls_hydrogen_treatment constr
_refine_ls_matrix_type full
_refine_ls_number_parameters 163
_refine_ls_number_reflns 2355
_refine_ls_number_restraints 1
_refine_ls_restrained_S_all 1.043
_refine_ls_R_factor_all 0.0345
_refine_ls_R_factor_gt 0.0296
_refine_ls_shift/su_max 0.001
_refine_ls_shift/su_mean 0.000
_refine_ls_structure_factor_coef Fsqd
_refine_ls_weighting_details 'calc w=1/[\s^2^(Fo^2^)+(0.0358P)^2^+0.2602P] where P=(Fo^2^+2Fc^2^)/3'
_refine_ls_weighting_scheme calc
_refine_ls_wR_factor_gt 0.0691
_refine_ls_wR_factor_ref 0.0718
_reflns_number_gt 2144
_reflns_number_total 2355
_reflns_threshold_expression >2sigma(I)
_cod_data_source_file c000371a.txt
_cod_data_source_block compound_05
_cod_original_sg_symbol_Hall ' P 2c -2ac'
_cod_database_code 7212435

loop_
_symmetry_equiv_pos_as_xyz
'x, y, z'
'-x, -y, z+1/2'
'x+1/2, -y, z'
'-x+1/2, y, z+1/2'

loop_
_atom_site_type_symbol
_atom_site_label
_atom_site_fract_x
_atom_site_fract_y
_atom_site_fract_z
_atom_site_U_iso_or_equiv
_atom_site_adp_type
_atom_site_calc_flag
_atom_site_refinement_flags
_atom_site_occupancy
S S1 0.30859(5) 0.65369(9) 0.96330(2) 0.01253(11) Uani d . 1
O O2 0.31366(14) 0.3857(2) 0.95482(6) 0.0172(2) Uani d . 1
O O3 0.16274(13) 0.7771(2) 0.95740(6) 0.0181(2) Uani d . 1
C C4 0.3775(2) 0.7188(4) 1.02888(8) 0.0140(4) Uani d . 1
C C5 0.3252(2) 0.9300(4) 1.05515(9) 0.0172(5) Uani d . 1
H H5 0.253 1.0383 1.0386 0.021 Uiso calc R 1
C C6 0.3807(2) 0.9809(5) 1.10667(9) 0.0209(5) Uani d . 1
H H6 0.346 1.1232 1.1261 0.025 Uiso calc R 1
C C7 0.4866(2) 0.8201(4) 1.12849(8) 0.0194(5) Uani d . 1
C C8 0.5391(2) 0.6087(5) 1.10296(9) 0.0193(5) Uani d . 1
H H8 0.6118 0.5015 1.1196 0.023 Uiso calc R 1
C C9 0.4824(2) 0.5566(4) 1.05191(9) 0.0160(5) Uani d . 1
H H9 0.5154 0.4114 1.033 0.019 Uiso calc R 1
F F10 0.54281(16) 0.8746(2) 1.17797(5) 0.0277(2) Uani d . 1
C C11 0.4444(2) 0.8054(4) 0.92071(8) 0.0136(4) Uani d . 1
H H11A 0.4482 0.9866 0.9292 0.016 Uiso calc R 1
H H11B 0.5473 0.7337 0.9269 0.016 Uiso calc R 1
C C12 0.3992(2) 0.7696(4) 0.86283(8) 0.0132(4) Uani d . 1
C C13 0.2961(2) 0.9343(4) 0.83871(10) 0.0174(4) Uani d . 1
H H13 0.2567 1.0717 0.8587 0.021 Uiso calc R 1
C C14 0.2502(2) 0.8995(5) 0.78572(9) 0.0205(5) Uani d . 1
H H14 0.1795 1.0103 0.7691 0.025 Uiso calc R 1
C C15 0.3108(2) 0.6995(5) 0.75814(8) 0.0205(5) Uani d . 1
C C16 0.4140(2) 0.5319(5) 0.78033(9) 0.0212(5) Uani d . 1
H H16 0.4532 0.3954 0.76 0.025 Uiso calc R 1
C C17 0.4582(2) 0.5703(4) 0.83324(9) 0.0179(4) Uani d . 1
H H17 0.5295 0.4594 0.8495 0.021 Uiso calc R 1
F F18 0.2657(2) 0.6602(2) 0.70623(5) 0.0294(4) Uani d . 1

loop_
_atom_site_aniso_label
_atom_site_aniso_U_11
_atom_site_aniso_U_22
_atom_site_aniso_U_33
_atom_site_aniso_U_12
_atom_site_aniso_U_13
_atom_site_aniso_U_23
S1 0.0123(2) 0.0131(2) 0.0122(2) -0.00034(18) -0.0003(2) 0.0007(2)
O2 0.0208(5) 0.0137(7) 0.0172(9) -0.0020(5) -0.0033(5) 0.0010(7)
O3 0.0142(5) 0.0228(8) 0.0173(8) 0.0022(5) -0.0014(5) 0.0021(8)
C4 0.0152(9) 0.0164(11) 0.0105(9) -0.0037(8) 0.0005(7) 0.0015(9)
C5 0.0203(10) 0.0145(11) 0.0167(11) 0.0020(9) 0.0001(9) 0.0030(10)
C6 0.0302(11) 0.0181(11) 0.0145(10) -0.0010(10) 0.0045(9) -0.0005(10)
C7 0.0275(11) 0.0202(13) 0.0106(10) -0.0083(10) -0.0002(8) 0.0021(10)
C8 0.0206(10) 0.0228(11) 0.0145(10) 0.0004(9) -0.0009(9) 0.0048(10)
C9 0.0164(9) 0.0160(11) 0.0156(11) 0.0007(9) 0.0018(8) 0.0020(9)
F10 0.0386(8) 0.0338(9) 0.0105(5) -0.0078(7) -0.0045(5) -0.0021(5)
C11 0.0133(9) 0.0144(11) 0.0131(10) -0.0030(8) 0.0010(7) 0.0002(9)
C12 0.0136(8) 0.0154(11) 0.0106(9) -0.0035(8) -0.0007(8) 0.0015(9)
C13 0.0191(10) 0.0169(11) 0.0162(10) -0.0012(9) 0.0022(8) -0.0013(11)
C14 0.0201(10) 0.0236(11) 0.0179(11) 0.0017(10) -0.0022(8) 0.0040(11)
C15 0.0225(11) 0.0299(14) 0.0090(10) -0.0059(11) -0.0002(8) 0.0000(10)
C16 0.0240(11) 0.0223(13) 0.0172(11) 0.0028(10) 0.0017(9) -0.0055(10)
C17 0.0195(10) 0.0176(11) 0.0165(10) 0.0023(9) 0.0001(9) -0.0008(11)
F18 0.0367(8) 0.0414(9) 0.0102(7) 0.0015(7) -0.0059(5) -0.0020(7)

loop_
_atom_type_symbol
_atom_type_description
_atom_type_scat_dispersion_real
_atom_type_scat_dispersion_imag
_atom_type_scat_source
C C 0.0033 0.0016 'International Tables Vol C Tables 4.2.6.8 and 6.1.1.4'
H H 0.0000 0.0000 'International Tables Vol C Tables 4.2.6.8 and 6.1.1.4'
O O 0.0106 0.0060 'International Tables Vol C Tables 4.2.6.8 and 6.1.1.4'
F F 0.0171 0.0103 'International Tables Vol C Tables 4.2.6.8 and 6.1.1.4'
S S 0.1246 0.1234 'International Tables Vol C Tables 4.2.6.8 and 6.1.1.4'

loop_
_geom_angle_atom_site_label_1
_geom_angle_atom_site_label_2
_geom_angle_atom_site_label_3
_geom_angle
O3 S1 O2 117.59(9)
O3 S1 C4 107.74(10)
O2 S1 C4 108.51(10)
O3 S1 C11 108.74(9)
O2 S1 C11 109.94(10)
C4 S1 C11 103.37(10)
C5 C4 C9 122.2(2)
C5 C4 S1 118.87(17)
C9 C4 S1 118.90(17)
C4 C5 C6 118.5(2)
C4 C5 H5 120.7
C6 C5 H5 120.7
C7 C6 C5 118.4(2)
C7 C6 H6 120.8
C5 C6 H6 120.8
F10 C7 C8 118.3(2)
F10 C7 C6 118.0(2)
C8 C7 C6 123.7(2)
C7 C8 C9 117.8(2)
C7 C8 H8 121.1
C9 C8 H8 121.1
C4 C9 C8 119.3(2)
C4 C9 H9 120.4
C8 C9 H9 120.4
C12 C11 S1 109.62(14)
C12 C11 H11A 109.7
S1 C11 H11A 109.7
C12 C11 H11B 109.7
S1 C11 H11B 109.7
H11A C11 H11B 108.2
C17 C12 C13 119.5(2)
C17 C12 C11 120.4(2)
C13 C12 C11 120.1(2)
C14 C13 C12 120.7(2)
C14 C13 H13 119.7
C12 C13 H13 119.7
C15 C14 C13 117.8(2)
C15 C14 H14 121.1
C13 C14 H14 121.1
F18 C15 C14 118.7(2)
F18 C15 C16 117.7(2)
C14 C15 C16 123.6(2)
C15 C16 C17 117.7(2)
C15 C16 H16 121.2
C17 C16 H16 121.2
C16 C17 C12 120.8(2)
C16 C17 H17 119.6
C12 C17 H17 119.6

loop_
_geom_bond_atom_site_label_1
_geom_bond_atom_site_label_2
_geom_bond_distance
S1 O3 1.4433(14)
S1 O2 1.4453(15)
S1 C4 1.774(2)
S1 C11 1.786(2)
C4 C5 1.380(3)
C4 C9 1.386(3)
C5 C6 1.397(3)
C5 H5 0.95
C6 C7 1.374(3)
C6 H6 0.95
C7 F10 1.357(2)
C7 C8 1.373(3)
C8 C9 1.392(3)
C8 H8 0.95
C9 H9 0.95
C11 C12 1.505(3)
C11 H11A 0.99
C11 H11B 0.99
C12 C17 1.392(3)
C12 C13 1.395(3)
C13 C14 1.390(3)
C13 H13 0.95
C14 C15 1.374(3)
C14 H14 0.95
C15 F18 1.366(3)
C15 C16 1.386(3)
C16 C17 1.387(3)
C16 H16 0.95
C17 H17 0.95

loop_
_geom_torsion_atom_site_label_1
_geom_torsion_atom_site_label_2
_geom_torsion_atom_site_label_3
_geom_torsion_atom_site_label_4
_geom_torsion
O3 S1 C4 C5 -23.6(2)
O2 S1 C4 C5 -151.95(17)
C11 S1 C4 C5 91.4(2)
O3 S1 C4 C9 156.65(16)
O2 S1 C4 C9 28.4(2)
C11 S1 C4 C9 -88.35(18)
C9 C4 C5 C6 0.1(3)
S1 C4 C5 C6 -179.60(17)
C4 C5 C6 C7 0.9(3)
C5 C6 C7 F10 178.3(2)
C5 C6 C7 C8 -1.3(4)
F10 C7 C8 C9 -179.1(2)
C6 C7 C8 C9 0.6(4)
C5 C4 C9 C8 -0.8(3)
S1 C4 C9 C8 178.86(17)
C7 C8 C9 C4 0.5(3)
O3 S1 C11 C12 -64.85(16)
O2 S1 C11 C12 65.18(16)
C4 S1 C11 C12 -179.14(15)
S1 C11 C12 C17 -93.1(2)
S1 C11 C12 C13 85.9(2)
C17 C12 C13 C14 0.8(3)
C11 C12 C13 C14 -178.3(2)
C12 C13 C14 C15 -0.5(3)
C13 C14 C15 F18 179.2(2)
C13 C14 C15 C16 0.2(4)
F18 C15 C16 C17 -179.2(2)
C14 C15 C16 C17 -0.2(3)
C15 C16 C17 C12 0.5(3)
C13 C12 C17 C16 -0.8(3)
C11 C12 C17 C16 178.2(2)
